data_1529214
loop_
_publ_author_name
'Cao, Wei'
'Gao, Chen'
'Zhang, Yi-Quan'
'Qi, Dongdong'
'Liu, Tao'
'Wang, Kang'
'Duan, Chunying'
'Gao, Song'
'Jiang, Jianzhuang'

_publ_section_title
;
 Rational enhancement of the energy barrier of bis(tetrapyrrole)
 dysprosium SMMs via replacing atom of porphyrin core
;
_journal_issue 10
_journal_name_full 'Chem. Sci.'
_journal_page_first 5947
_journal_paper_doi 10.1039/C5SC02314A
_journal_volume 6
_journal_year 2015
_chemical_formula_sum 'C92 H76 Dy N11 O'
_chemical_formula_weight 1514.14
_chemical_name_systematic
; 
 ? 
;
_space_group_IT_number 14
_symmetry_cell_setting monoclinic
_symmetry_space_group_name_Hall '-P 2ybc'
_symmetry_space_group_name_H-M 'P 1 21/c 1'
_atom_sites_solution_hydrogens geom
_atom_sites_solution_primary direct
_atom_sites_solution_secondary difmap
_audit_creation_method SHELXL-97
_audit_update_record
;
2015-04-07 deposited with the CCDC.
2015-07-20 downloaded from the CCDC.
;
_cell_angle_alpha 90.00
_cell_angle_beta 100.073(6)
_cell_angle_gamma 90.00
_cell_formula_units_Z 4
_cell_length_a 17.5705(12)
_cell_length_b 22.6256(12)
_cell_length_c 24.6091(11)
_cell_measurement_reflns_used 5155
_cell_measurement_temperature 150(2)
_cell_measurement_theta_max 64.1257
_cell_measurement_theta_min 3.2131
_cell_volume 9632.4(10)
_computing_structure_refinement 'SHELXL-97 (Sheldrick, 1997)'
_computing_structure_solution 'SHELXS-97 (Sheldrick, 1990)'
_diffrn_ambient_temperature 150(2)
_diffrn_detector_area_resol_mean 16.2141
_diffrn_measured_fraction_theta_full 0.988
_diffrn_measured_fraction_theta_max 0.988
_diffrn_measurement_device_type 'Xcalibur, Eos, Gemini'
_diffrn_measurement_method '\w scans'
_diffrn_radiation_monochromator graphite
_diffrn_radiation_source 'Enhance (Cu) X-ray Source'
_diffrn_radiation_type CuK\a
_diffrn_radiation_wavelength 1.54178
_diffrn_reflns_av_R_equivalents 0.0861
_diffrn_reflns_av_sigmaI/netI 0.1232
_diffrn_reflns_limit_h_max 19
_diffrn_reflns_limit_h_min -20
_diffrn_reflns_limit_k_max 25
_diffrn_reflns_limit_k_min -22
_diffrn_reflns_limit_l_max 28
_diffrn_reflns_limit_l_min -25
_diffrn_reflns_number 29858
_diffrn_reflns_theta_full 62.99
_diffrn_reflns_theta_max 62.99
_diffrn_reflns_theta_min 3.22
_exptl_absorpt_coefficient_mu 4.494
_exptl_absorpt_correction_T_max 1.00000
_exptl_absorpt_correction_T_min 0.39061
_exptl_absorpt_correction_type multi-scan
_exptl_absorpt_process_details
;
CrysAlisPro, Agilent Technologies,
Version 1.171.35.19 (release 27-10-2011 CrysAlis171 .NET)
(compiled Oct 27 2011,15:02:11)
Empirical absorption correction using spherical harmonics,
 implemented in SCALE3 ABSPACK scaling algorithm.
;
_exptl_crystal_colour green
_exptl_crystal_density_diffrn 1.044
_exptl_crystal_density_method 'not measured'
_exptl_crystal_description rod
_exptl_crystal_F_000 3116
_exptl_crystal_size_max 0.10
_exptl_crystal_size_mid 0.06
_exptl_crystal_size_min 0.04
_platon_squeeze_details
;
;
_refine_diff_density_max 3.258
_refine_diff_density_min -0.932
_refine_diff_density_rms 0.131
_refine_ls_extinction_method none
_refine_ls_goodness_of_fit_ref 0.934
_refine_ls_hydrogen_treatment constr
_refine_ls_matrix_type full
_refine_ls_number_parameters 926
_refine_ls_number_reflns 15393
_refine_ls_number_restraints 73
_refine_ls_restrained_S_all 0.941
_refine_ls_R_factor_all 0.1302
_refine_ls_R_factor_gt 0.0996
_refine_ls_shift/su_max 0.002
_refine_ls_shift/su_mean 0.000
_refine_ls_structure_factor_coef Fsqd
_refine_ls_weighting_details 'calc w=1/[\s^2^(Fo^2^)+(0.1746P)^2^+0.0000P] where P=(Fo^2^+2Fc^2^)/3'
_refine_ls_weighting_scheme calc
_refine_ls_wR_factor_gt 0.2531
_refine_ls_wR_factor_ref 0.2788
_reflns_number_gt 9264
_reflns_number_total 15393
_reflns_threshold_expression >2sigma(I)
_cod_data_source_file c5sc02314a2.cif
_cod_data_source_block DyPcOPor
_cod_depositor_comments 'Adding full bibliography for 1529214--1529215.cif.'
_cod_original_cell_volume 9632.4(9)
_cod_database_code 1529214

loop_
_symmetry_equiv_pos_as_xyz
'x, y, z'
'-x, y+1/2, -z+1/2'
'-x, -y, -z'
'x, -y-1/2, z-1/2'

loop_
_atom_site_label
_atom_site_type_symbol
_atom_site_fract_x
_atom_site_fract_y
_atom_site_fract_z
_atom_site_U_iso_or_equiv
_atom_site_adp_type
_atom_site_occupancy
_atom_site_symmetry_multiplicity
_atom_site_calc_flag
_atom_site_refinement_flags
Dy1 Dy 0.27535(3) 0.20375(2) 0.883472(19) 0.04430(19) Uani 1 1 d .
N1 N 0.1956(4) 0.1740(3) 0.7919(3) 0.0427(15) Uani 1 1 d .
N2 N 0.2458(4) 0.0961(3) 0.8849(2) 0.0423(15) Uani 1 1 d .
O1 O 0.1548(4) 0.2643(3) 0.8665(3) 0.0631(17) Uani 1 1 d .
N4 N 0.3175(4) 0.2895(3) 0.9402(3) 0.0480(16) Uani 1 1 d .
N5 N 0.3822(4) 0.1749(3) 0.9539(3) 0.0475(16) Uani 1 1 d .
N6 N 0.3769(4) 0.1655(3) 0.8406(3) 0.0484(16) Uani 1 1 d .
N7 N 0.3160(4) 0.2804(3) 0.8261(3) 0.0441(15) Uani 1 1 d .
N8 N 0.3555(4) 0.2186(3) 0.7539(3) 0.0489(16) Uani 1 1 d .
N9 N 0.4428(4) 0.0975(3) 0.9087(3) 0.0518(17) Uani 1 1 d .
N11 N 0.3618(4) 0.2419(3) 1.0296(3) 0.0491(16) Uani 1 1 d .
N12 N 0.2909(4) 0.3687(3) 0.8757(3) 0.0556(19) Uani 1 1 d .
N3 N 0.1993(4) 0.1842(3) 0.9590(2) 0.0382(14) Uani 1 1 d .
C1 C 0.3018(5) 0.3384(4) 0.8297(4) 0.050(2) Uani 1 1 d .
C2 C 0.3051(5) 0.3677(4) 0.7780(4) 0.053(2) Uani 1 1 d .
C3 C 0.2982(6) 0.4266(4) 0.7604(4) 0.061(3) Uani 1 1 d .
H3 H 0.2875 0.4571 0.7846 0.073 Uiso 1 1 calc R
C4 C 0.3071(6) 0.4390(5) 0.7085(5) 0.072(3) Uani 1 1 d .
H4 H 0.3030 0.4789 0.6963 0.086 Uiso 1 1 calc R
C5 C 0.3225(6) 0.3944(4) 0.6712(4) 0.061(2) Uani 1 1 d .
H5 H 0.3275 0.4048 0.6346 0.074 Uiso 1 1 calc R
C6 C 0.3302(6) 0.3352(4) 0.6881(4) 0.062(2) Uani 1 1 d .
H6 H 0.3405 0.3046 0.6640 0.074 Uiso 1 1 calc R
C7 C 0.3219(5) 0.3241(4) 0.7420(4) 0.053(2) Uani 1 1 d .
C8 C 0.3303(5) 0.2687(4) 0.7728(4) 0.0478(19) Uani 1 1 d .
C9 C 0.3794(5) 0.1727(4) 0.7839(3) 0.0458(19) Uani 1 1 d .
C10 C 0.4230(5) 0.1246(4) 0.7647(3) 0.0474(19) Uani 1 1 d .
C11 C 0.4410(6) 0.1121(4) 0.7141(4) 0.057(2) Uani 1 1 d .
H11 H 0.4260 0.1379 0.6836 0.069 Uiso 1 1 calc R
C12 C 0.4818(6) 0.0605(5) 0.7084(4) 0.061(2) Uani 1 1 d .
H12 H 0.4933 0.0501 0.6733 0.074 Uiso 1 1 calc R
C13 C 0.5064(6) 0.0237(5) 0.7542(4) 0.063(2) Uani 1 1 d .
H13 H 0.5354 -0.0108 0.7495 0.076 Uiso 1 1 calc R
C14 C 0.4895(6) 0.0360(4) 0.8054(4) 0.059(2) Uani 1 1 d .
H14 H 0.5064 0.0112 0.8362 0.071 Uiso 1 1 calc R
C15 C 0.4456(5) 0.0878(4) 0.8100(4) 0.050(2) Uani 1 1 d .
C16 C 0.4200(5) 0.1152(3) 0.8568(3) 0.0456(18) Uani 1 1 d .
C17 C 0.4301(5) 0.1266(3) 0.9526(3) 0.0429(18) Uani 1 1 d .
C18 C 0.4684(5) 0.1122(4) 1.0083(3) 0.049(2) Uani 1 1 d .
C19 C 0.5214(5) 0.0696(4) 1.0286(4) 0.053(2) Uani 1 1 d .
H19 H 0.5412 0.0432 1.0045 0.063 Uiso 1 1 calc R
C20 C 0.4434(5) 0.1535(3) 1.0437(3) 0.0453(18) Uani 1 1 d .
C21 C 0.3306(5) 0.2865(4) 0.9965(4) 0.050(2) Uani 1 1 d .
C22 C 0.3164(5) 0.3437(4) 1.0193(4) 0.054(2) Uani 1 1 d .
C23 C 0.3011(5) 0.3809(4) 0.9747(4) 0.052(2) Uani 1 1 d .
C24 C 0.3006(5) 0.3463(3) 0.9250(4) 0.049(2) Uani 1 1 d .
C25 C 0.2882(6) 0.4420(4) 0.9831(5) 0.063(3) Uani 1 1 d .
H25 H 0.2777 0.4685 0.9528 0.076 Uiso 1 1 calc R
C26 C 0.2914(6) 0.4616(4) 1.0362(4) 0.065(3) Uani 1 1 d .
H26 H 0.2817 0.5022 1.0424 0.078 Uiso 1 1 calc R
C27 C 0.2063(5) 0.1242(4) 0.7632(3) 0.0468(19) Uani 1 1 d .
C28 C 0.1816(5) 0.1333(4) 0.7053(4) 0.051(2) Uani 1 1 d .
H28 H 0.1841 0.1054 0.6768 0.061 Uiso 1 1 calc R
C29 C 0.1543(6) 0.1885(4) 0.6989(4) 0.055(2) Uani 1 1 d .
H29 H 0.1347 0.2075 0.6649 0.066 Uiso 1 1 calc R
C30 C 0.1601(5) 0.2135(4) 0.7522(4) 0.051(2) Uani 1 1 d .
C31 C 0.1285(5) 0.2688(4) 0.7640(3) 0.0469(19) Uani 1 1 d .
C32 C 0.1253(5) 0.2915(4) 0.8171(4) 0.0493(19) Uani 1 1 d .
C33 C 0.0805(6) 0.3425(4) 0.8261(4) 0.058(2) Uani 1 1 d .
H33 H 0.0555 0.3690 0.7987 0.069 Uiso 1 1 calc R
C34 C 0.0807(6) 0.3458(4) 0.8823(5) 0.064(3) Uani 1 1 d .
H34 H 0.0564 0.3750 0.9012 0.077 Uiso 1 1 calc R
C35 C 0.1258(5) 0.2952(3) 0.9064(4) 0.050(2) Uani 1 1 d .
C36 C 0.1290(5) 0.2787(4) 0.9608(4) 0.050(2) Uani 1 1 d .
C37 C 0.1638(6) 0.2277(4) 0.9862(4) 0.056(2) Uani 1 1 d .
C38 C 0.2174(5) 0.1387(3) 0.9971(3) 0.0429(18) Uani 1 1 d .
C39 C 0.2451(5) 0.0821(3) 0.9853(3) 0.0457(19) Uani 1 1 d .
C40 C 0.2582(5) 0.0640(4) 0.9337(4) 0.053(2) Uani 1 1 d .
C41 C 0.2718(6) 0.0018(4) 0.9203(4) 0.054(2) Uani 1 1 d .
H41 H 0.2824 -0.0301 0.9456 0.064 Uiso 1 1 calc R
C42 C 0.2663(6) -0.0009(4) 0.8654(4) 0.056(2) Uani 1 1 d .
H42 H 0.2738 -0.0354 0.8450 0.067 Uiso 1 1 calc R
C43 C 0.2474(5) 0.0561(3) 0.8423(3) 0.0455(19) Uani 1 1 d .
C44 C 0.2317(5) 0.0686(3) 0.7868(3) 0.0483(19) Uani 1 1 d .
C45 C 0.5452(6) 0.0663(4) 1.0855(4) 0.058(2) Uani 1 1 d .
H45 H 0.5795 0.0357 1.1007 0.069 Uiso 1 1 calc R
C46 C 0.5192(6) 0.1076(5) 1.1209(4) 0.066(3) Uani 1 1 d .
H46 H 0.5363 0.1046 1.1597 0.079 Uiso 1 1 calc R
C47 C 0.4694(5) 0.1521(4) 1.1003(4) 0.057(2) Uani 1 1 d .
H47 H 0.4532 0.1809 1.1239 0.069 Uiso 1 1 calc R
C48 C 0.3901(5) 0.1930(3) 1.0084(3) 0.0418(18) Uani 1 1 d .
C49 C 0.3199(6) 0.3630(4) 1.0732(4) 0.058(2) Uani 1 1 d .
H49 H 0.3296 0.3365 1.1035 0.070 Uiso 1 1 calc R
C50 C 0.3081(7) 0.4242(5) 1.0809(5) 0.078(3) Uani 1 1 d .
H50 H 0.3119 0.4395 1.1172 0.094 Uiso 1 1 calc R
C51 C 0.0882(6) 0.3174(4) 0.9963(3) 0.053(2) Uani 1 1 d .
C52 C 0.0196(6) 0.2971(4) 1.0117(5) 0.068(3) Uani 1 1 d .
H52 H 0.0012 0.2586 1.0009 0.082 Uiso 1 1 calc R
C53 C 0.1132(6) 0.3718(4) 1.0152(5) 0.069(3) Uani 1 1 d .
H53 H 0.1609 0.3858 1.0068 0.083 Uiso 1 1 calc R
C54 C 0.0733(7) 0.4076(5) 1.0456(5) 0.072(3) Uani 1 1 d .
H54 H 0.0932 0.4454 1.0573 0.086 Uiso 1 1 calc R
C55 C -0.0221(7) 0.3321(5) 1.0424(5) 0.073(3) Uani 1 1 d .
H55 H -0.0687 0.3174 1.0519 0.087 Uiso 1 1 calc R
C56 C 0.2547(5) 0.0364(3) 1.0295(3) 0.0465(19) Uani 1 1 d .
C57 C 0.1881(6) 0.0144(4) 1.0471(4) 0.055(2) Uani 1 1 d .
H57 H 0.1392 0.0322 1.0343 0.066 Uiso 1 1 calc R
C58 C 0.3239(5) 0.0107(3) 1.0510(4) 0.050(2) Uani 1 1 d .
H58 H 0.3698 0.0266 1.0415 0.061 Uiso 1 1 calc R
C59 C 0.3295(6) -0.0380(4) 1.0864(4) 0.058(2) Uani 1 1 d .
H59 H 0.3787 -0.0551 1.0994 0.070 Uiso 1 1 calc R
C60 C 0.1940(6) -0.0335(4) 1.0834(4) 0.060(2) Uani 1 1 d .
H60 H 0.1486 -0.0473 1.0953 0.072 Uiso 1 1 calc R
C61 C 0.2277(3) 0.0160(2) 0.7482(2) 0.053(2) Uani 1 1 d G
C62 C 0.1584(3) -0.0150(3) 0.7369(3) 0.073(3) Uani 1 1 d G
H62 H 0.1158 -0.0032 0.7534 0.088 Uiso 1 1 calc R
C63 C 0.1513(3) -0.0632(3) 0.7013(3) 0.075(3) Uani 1 1 d G
H63 H 0.1039 -0.0844 0.6936 0.090 Uiso 1 1 calc R
C64 C 0.2135(4) -0.0805(2) 0.6771(2) 0.061(2) Uani 1 1 d G
C65 C 0.2829(3) -0.0495(3) 0.6884(2) 0.057(2) Uani 1 1 d G
H65 H 0.3254 -0.0613 0.6719 0.069 Uiso 1 1 calc R
C66 C 0.2899(3) -0.0013(2) 0.7239(3) 0.061(2) Uani 1 1 d G
H66 H 0.3373 0.0198 0.7317 0.073 Uiso 1 1 calc R
C67 C 0.0833(5) 0.3010(3) 0.7151(4) 0.049(2) Uani 1 1 d .
C68 C 0.1122(6) 0.3512(4) 0.6932(4) 0.059(2) Uani 1 1 d .
H68 H 0.1622 0.3655 0.7085 0.071 Uiso 1 1 calc R
C69 C 0.0690(5) 0.3798(4) 0.6500(4) 0.057(2) Uani 1 1 d .
H69 H 0.0901 0.4138 0.6354 0.068 Uiso 1 1 calc R
C70 C -0.0048(6) 0.3615(4) 0.6261(4) 0.060(2) Uani 1 1 d .
C71 C -0.0327(7) 0.3108(5) 0.6483(5) 0.083(4) Uani 1 1 d .
H71 H -0.0822 0.2958 0.6329 0.100 Uiso 1 1 calc R
C72 C 0.0121(7) 0.2823(5) 0.6929(5) 0.082(4) Uani 1 1 d .
H72 H -0.0085 0.2485 0.7082 0.099 Uiso 1 1 calc R
C73 C 0.1630(5) 0.2091(4) 1.0419(4) 0.050(2) Uani 1 1 d .
H73 H 0.1425 0.2308 1.0690 0.060 Uiso 1 1 calc R
C74 C 0.1965(5) 0.1551(4) 1.0488(3) 0.0483(19) Uani 1 1 d .
H74 H 0.2047 0.1324 1.0817 0.058 Uiso 1 1 calc R
C75 C 0.2642(6) -0.0618(4) 1.1029(3) 0.052(2) Uani 1 1 d .
C76 C 0.0035(6) 0.3881(5) 1.0594(4) 0.066(3) Uani 1 1 d .
C1A C 0.2634(6) -0.1166(4) 1.1384(4) 0.078(3) Uani 1 1 d DU
C2A C 0.2139(9) -0.1644(6) 1.1049(6) 0.118(5) Uani 1 1 d D
H2A1 H 0.2301 -0.1661 1.0696 0.141 Uiso 1 1 d R
H2A2 H 0.1594 -0.1558 1.1000 0.141 Uiso 1 1 d R
H2A3 H 0.2237 -0.2017 1.1231 0.141 Uiso 1 1 d R
C3A C 0.3433(7) -0.1399(7) 1.1596(8) 0.151(8) Uani 1 1 d D
H3A1 H 0.3425 -0.1772 1.1780 0.181 Uiso 1 1 d R
H3A2 H 0.3695 -0.1112 1.1847 0.181 Uiso 1 1 d R
H3A3 H 0.3700 -0.1442 1.1289 0.181 Uiso 1 1 d R
C4A C 0.2227(12) -0.1056(8) 1.1874(6) 0.164(9) Uani 1 1 d DU
H4A1 H 0.2071 -0.1421 1.2021 0.197 Uiso 1 1 d R
H4A2 H 0.1778 -0.0816 1.1756 0.197 Uiso 1 1 d R
H4A3 H 0.2576 -0.0851 1.2152 0.197 Uiso 1 1 d R
C5A C -0.0447(6) 0.4274(5) 1.0933(4) 0.082(3) Uani 1 1 d D
C6A C -0.0462(10) 0.3941(7) 1.1468(5) 0.129(6) Uani 1 1 d DU
H6A1 H -0.0824 0.4138 1.1659 0.155 Uiso 1 1 d R
H6A2 H 0.0034 0.3919 1.1702 0.155 Uiso 1 1 d R
H6A3 H -0.0645 0.3550 1.1370 0.155 Uiso 1 1 d R
C7A C -0.1261(8) 0.4355(8) 1.0623(6) 0.153(9) Uani 1 1 d D
H7A1 H -0.1409 0.4044 1.0362 0.184 Uiso 1 1 d R
H7A2 H -0.1234 0.4721 1.0430 0.184 Uiso 1 1 d R
H7A3 H -0.1639 0.4388 1.0862 0.184 Uiso 1 1 d R
C8A C -0.0048(10) 0.4861(6) 1.1099(8) 0.146(7) Uani 1 1 d DU
H8A1 H -0.0230 0.5019 1.1416 0.175 Uiso 1 1 d R
H8A2 H -0.0146 0.5140 1.0803 0.175 Uiso 1 1 d R
H8A3 H 0.0499 0.4787 1.1188 0.175 Uiso 1 1 d R
C9A C -0.0533(7) 0.3963(5) 0.5793(5) 0.103(3) Uani 1 1 d D
C10A C -0.1228(7) 0.3617(6) 0.5516(6) 0.103(3) Uani 1 1 d DU
H10A H -0.1556 0.3520 0.5787 0.154 Uiso 1 1 calc R
H10B H -0.1056 0.3251 0.5361 0.154 Uiso 1 1 calc R
H10C H -0.1523 0.3854 0.5218 0.154 Uiso 1 1 calc R
C11A C -0.0071(10) 0.4164(9) 0.5362(7) 0.148(7) Uani 1 1 d DU
H11A H -0.0404 0.4396 0.5078 0.223 Uiso 1 1 calc R
H11B H 0.0126 0.3818 0.5191 0.223 Uiso 1 1 calc R
H11C H 0.0363 0.4409 0.5537 0.223 Uiso 1 1 calc R
C12A C -0.0812(13) 0.4516(8) 0.6051(9) 0.193(10) Uani 1 1 d DU
H12A H -0.0467 0.4847 0.6008 0.290 Uiso 1 1 calc R
H12B H -0.0809 0.4447 0.6444 0.290 Uiso 1 1 calc R
H12C H -0.1338 0.4611 0.5866 0.290 Uiso 1 1 calc R
C13A C 0.2007(7) -0.1322(6) 0.6335(6) 0.112(3) Uani 1 1 d D
C14A C 0.1506(11) -0.1031(8) 0.5828(7) 0.160(8) Uani 1 1 d DU
H14A H 0.1449 -0.0608 0.5899 0.241 Uiso 1 1 calc R
H14B H 0.0995 -0.1218 0.5758 0.241 Uiso 1 1 calc R
H14C H 0.1755 -0.1081 0.5504 0.241 Uiso 1 1 calc R
C15A C 0.2751(7) -0.1512(7) 0.6176(7) 0.112(3) Uani 1 1 d DU
H15A H 0.3068 -0.1753 0.6444 0.135 Uiso 1 1 d R
H15B H 0.3025 -0.1156 0.6119 0.135 Uiso 1 1 d R
H15C H 0.2633 -0.1724 0.5835 0.135 Uiso 1 1 d R
C16A C 0.1528(10) -0.1819(7) 0.6503(8) 0.146(7) Uani 1 1 d DU
H16A H 0.1592 -0.2159 0.6283 0.176 Uiso 1 1 d R
H16B H 0.0986 -0.1739 0.6486 0.176 Uiso 1 1 d R
H16C H 0.1762 -0.1892 0.6877 0.176 Uiso 1 1 d R

loop_
_atom_site_aniso_label
_atom_site_aniso_U_11
_atom_site_aniso_U_22
_atom_site_aniso_U_33
_atom_site_aniso_U_23
_atom_site_aniso_U_13
_atom_site_aniso_U_12
Dy1 0.0512(3) 0.0325(3) 0.0501(3) 0.0024(2) 0.0112(2) 0.0020(2)
N1 0.055(4) 0.029(3) 0.045(3) 0.004(3) 0.013(3) 0.002(3)
N2 0.065(4) 0.028(3) 0.034(3) -0.002(3) 0.011(3) 0.004(3)
O1 0.063(4) 0.062(4) 0.060(4) 0.005(3) -0.002(3) 0.008(3)
N4 0.049(4) 0.044(4) 0.050(4) -0.001(3) 0.005(3) -0.002(3)
N5 0.054(4) 0.036(3) 0.050(4) 0.003(3) 0.003(3) 0.001(3)
N6 0.053(4) 0.033(3) 0.058(4) -0.001(3) 0.009(3) 0.004(3)
N7 0.053(4) 0.038(4) 0.040(3) -0.003(3) 0.004(3) -0.004(3)
N8 0.052(4) 0.038(4) 0.059(4) 0.004(3) 0.016(3) -0.004(3)
N9 0.052(4) 0.044(4) 0.060(4) 0.005(3) 0.011(3) 0.006(3)
N11 0.060(4) 0.042(4) 0.048(4) -0.002(3) 0.017(3) -0.004(3)
N12 0.058(5) 0.042(4) 0.065(5) 0.008(4) 0.005(4) -0.008(3)
N3 0.052(4) 0.025(3) 0.041(3) 0.005(3) 0.018(3) 0.005(3)
C1 0.047(5) 0.040(4) 0.059(5) 0.005(4) 0.001(4) -0.002(4)
C2 0.053(5) 0.037(4) 0.068(5) 0.008(4) 0.008(4) -0.001(4)
C3 0.083(7) 0.031(4) 0.064(6) 0.017(4) -0.003(5) -0.008(4)
C4 0.077(7) 0.052(6) 0.084(7) 0.019(6) 0.005(6) -0.013(5)
C5 0.067(6) 0.060(6) 0.057(5) 0.012(5) 0.013(4) -0.012(5)
C6 0.072(6) 0.055(6) 0.057(5) 0.011(4) 0.009(5) -0.010(5)
C7 0.052(5) 0.053(5) 0.053(5) 0.006(4) 0.009(4) -0.007(4)
C8 0.048(5) 0.036(4) 0.058(5) 0.012(4) 0.008(4) -0.003(3)
C9 0.050(5) 0.040(4) 0.049(4) -0.004(4) 0.014(4) -0.006(4)
C10 0.053(5) 0.044(4) 0.045(4) -0.008(4) 0.007(4) 0.000(4)
C11 0.070(6) 0.054(5) 0.053(5) 0.003(4) 0.023(4) 0.003(4)
C12 0.065(6) 0.066(6) 0.059(5) -0.012(5) 0.027(5) -0.004(5)
C13 0.076(6) 0.057(6) 0.059(5) -0.013(5) 0.014(5) 0.015(5)
C14 0.066(6) 0.043(5) 0.070(6) -0.002(4) 0.018(5) 0.006(4)
C15 0.044(5) 0.043(4) 0.064(5) 0.005(4) 0.010(4) 0.003(4)
C16 0.048(5) 0.036(4) 0.055(5) -0.001(4) 0.015(4) 0.000(3)
C17 0.045(4) 0.038(4) 0.049(4) 0.005(4) 0.016(4) 0.004(3)
C18 0.057(5) 0.042(5) 0.049(4) 0.001(4) 0.009(4) 0.004(4)
C19 0.058(5) 0.048(5) 0.056(5) 0.003(4) 0.019(4) 0.004(4)
C20 0.061(5) 0.035(4) 0.042(4) -0.001(3) 0.015(4) -0.001(4)
C21 0.050(5) 0.046(5) 0.053(5) -0.001(4) 0.006(4) 0.003(4)
C22 0.052(5) 0.039(4) 0.069(6) -0.007(4) 0.009(4) 0.001(4)
C23 0.057(5) 0.037(4) 0.064(5) -0.008(4) 0.013(4) -0.007(4)
C24 0.060(5) 0.028(4) 0.064(5) 0.004(4) 0.026(4) 0.002(3)
C25 0.074(6) 0.025(4) 0.092(7) 0.007(4) 0.022(5) 0.015(4)
C26 0.078(7) 0.040(5) 0.077(7) -0.008(5) 0.011(5) 0.004(4)
C27 0.051(5) 0.037(4) 0.054(5) 0.009(4) 0.010(4) 0.000(3)
C28 0.058(5) 0.043(5) 0.050(5) 0.000(4) 0.006(4) 0.003(4)
C29 0.070(6) 0.045(5) 0.049(5) 0.004(4) 0.009(4) -0.001(4)
C30 0.050(5) 0.045(5) 0.059(5) 0.006(4) 0.010(4) -0.002(4)
C31 0.043(4) 0.043(4) 0.053(5) 0.009(4) 0.005(4) 0.003(4)
C32 0.051(5) 0.040(4) 0.058(5) 0.003(4) 0.014(4) 0.005(4)
C33 0.066(6) 0.050(5) 0.056(5) 0.011(4) 0.009(4) 0.011(4)
C34 0.063(6) 0.034(4) 0.092(7) -0.001(5) 0.005(5) 0.006(4)
C35 0.051(5) 0.036(4) 0.064(5) 0.008(4) 0.016(4) 0.013(4)
C36 0.045(5) 0.043(5) 0.063(5) -0.006(4) 0.009(4) 0.005(4)
C37 0.067(6) 0.037(4) 0.063(5) -0.004(4) 0.009(4) -0.002(4)
C38 0.050(5) 0.037(4) 0.042(4) 0.002(3) 0.010(3) 0.005(3)
C39 0.055(5) 0.028(4) 0.056(5) -0.004(3) 0.015(4) -0.005(3)
C40 0.054(5) 0.042(5) 0.061(5) -0.002(4) 0.001(4) -0.004(4)
C41 0.067(6) 0.031(4) 0.063(5) 0.002(4) 0.011(4) 0.003(4)
C42 0.075(6) 0.035(4) 0.055(5) -0.002(4) 0.010(4) -0.002(4)
C43 0.061(5) 0.032(4) 0.045(4) -0.002(3) 0.014(4) 0.003(3)
C44 0.061(5) 0.032(4) 0.052(5) -0.004(4) 0.013(4) 0.000(4)
C45 0.069(6) 0.047(5) 0.059(5) 0.008(4) 0.016(4) 0.019(4)
C46 0.072(6) 0.074(7) 0.056(5) 0.012(5) 0.020(5) 0.011(5)
C47 0.050(5) 0.064(6) 0.057(5) 0.001(4) 0.006(4) 0.009(4)
C48 0.049(4) 0.029(4) 0.045(4) -0.003(3) 0.001(3) -0.001(3)
C49 0.067(6) 0.045(5) 0.064(6) -0.002(4) 0.017(5) 0.012(4)
C50 0.081(8) 0.056(6) 0.093(8) -0.020(6) 0.002(6) 0.011(5)
C51 0.066(6) 0.049(5) 0.047(4) 0.007(4) 0.017(4) 0.014(4)
C52 0.067(6) 0.045(5) 0.102(8) -0.019(5) 0.041(6) -0.001(4)
C53 0.070(6) 0.046(5) 0.096(7) -0.011(5) 0.032(6) -0.004(5)
C54 0.076(7) 0.049(5) 0.091(7) -0.020(5) 0.016(6) 0.009(5)
C55 0.070(7) 0.073(7) 0.080(7) -0.001(6) 0.027(6) 0.002(5)
C56 0.060(5) 0.034(4) 0.049(4) -0.005(3) 0.020(4) 0.000(4)
C57 0.066(6) 0.040(5) 0.061(5) 0.004(4) 0.016(4) 0.004(4)
C58 0.056(5) 0.033(4) 0.061(5) -0.002(4) 0.007(4) -0.004(4)
C59 0.067(6) 0.037(5) 0.068(5) -0.003(4) 0.005(5) 0.005(4)
C60 0.061(6) 0.043(5) 0.075(6) 0.004(4) 0.012(5) -0.012(4)
C61 0.062(6) 0.040(4) 0.055(5) 0.002(4) 0.003(4) 0.000(4)
C62 0.062(6) 0.066(6) 0.097(8) -0.013(6) 0.026(6) 0.001(5)
C63 0.072(7) 0.059(6) 0.095(8) -0.027(6) 0.019(6) -0.020(5)
C64 0.075(7) 0.051(5) 0.057(5) -0.003(4) 0.014(5) 0.007(5)
C65 0.066(6) 0.048(5) 0.064(5) -0.003(4) 0.026(5) -0.002(4)
C66 0.066(6) 0.053(5) 0.067(6) -0.007(5) 0.022(5) -0.004(4)
C67 0.056(5) 0.034(4) 0.056(5) 0.007(4) 0.003(4) 0.002(4)
C68 0.053(5) 0.058(6) 0.063(5) -0.006(5) 0.001(4) -0.007(4)
C69 0.059(5) 0.045(5) 0.068(6) 0.026(4) 0.013(4) -0.005(4)
C70 0.065(6) 0.050(5) 0.064(5) 0.009(4) 0.009(5) 0.005(4)
C71 0.072(7) 0.074(7) 0.094(8) 0.037(6) -0.007(6) -0.023(6)
C72 0.071(7) 0.067(7) 0.100(8) 0.037(6) -0.008(6) -0.017(5)
C73 0.055(5) 0.046(5) 0.050(5) 0.002(4) 0.012(4) 0.007(4)
C74 0.053(5) 0.041(4) 0.051(5) 0.000(4) 0.010(4) 0.005(4)
C75 0.068(6) 0.036(4) 0.050(5) -0.001(4) 0.005(4) -0.001(4)
C76 0.076(7) 0.058(6) 0.066(6) -0.006(5) 0.017(5) 0.015(5)
C1A 0.085(8) 0.037(5) 0.103(7) 0.011(5) -0.007(6) -0.016(5)
C2A 0.157(16) 0.084(10) 0.111(11) -0.002(8) 0.021(10) -0.028(9)
C3A 0.120(14) 0.131(15) 0.196(19) 0.104(15) 0.013(13) -0.010(11)
C4A 0.24(3) 0.131(16) 0.133(14) 0.077(13) 0.070(14) 0.040(15)
C5A 0.089(8) 0.073(7) 0.088(8) -0.010(6) 0.027(7) 0.022(6)
C6A 0.141(9) 0.143(10) 0.110(8) -0.012(7) 0.042(7) 0.036(8)
C7A 0.153(17) 0.168(18) 0.137(14) -0.027(13) 0.023(12) 0.102(15)
C8A 0.147(10) 0.136(10) 0.160(10) -0.036(8) 0.041(8) 0.010(8)
C9A 0.099(6) 0.096(6) 0.102(6) 0.019(5) -0.013(5) -0.011(5)
C10A 0.099(6) 0.096(6) 0.102(6) 0.019(5) -0.013(5) -0.011(5)
C11A 0.132(10) 0.178(11) 0.137(9) 0.059(8) 0.029(8) 0.012(8)
C12A 0.201(13) 0.181(13) 0.189(13) -0.011(9) 0.012(9) 0.043(9)
C13A 0.110(6) 0.092(6) 0.140(7) -0.044(6) 0.035(6) -0.010(5)
C14A 0.187(11) 0.147(11) 0.140(10) -0.026(8) 0.011(8) -0.004(9)
C15A 0.110(6) 0.092(6) 0.140(7) -0.044(6) 0.035(6) -0.010(5)
C16A 0.150(10) 0.116(9) 0.178(10) -0.037(8) 0.041(8) -0.023(8)

loop_
_atom_type_symbol
_atom_type_description
_atom_type_scat_dispersion_real
_atom_type_scat_dispersion_imag
_atom_type_scat_source
C C 0.0181 0.0091 'International Tables Vol C Tables 4.2.6.8 and 6.1.1.4'
H H 0.0000 0.0000 'International Tables Vol C Tables 4.2.6.8 and 6.1.1.4'
N N 0.0311 0.0180 'International Tables Vol C Tables 4.2.6.8 and 6.1.1.4'
O O 0.0492 0.0322 'International Tables Vol C Tables 4.2.6.8 and 6.1.1.4'
Dy Dy -9.8046 9.8477 'International Tables Vol C Tables 4.2.6.8 and 6.1.1.4'

loop_
_geom_angle_atom_site_label_1
_geom_angle_atom_site_label_2
_geom_angle_atom_site_label_3
_geom_angle
N6 Dy1 N5 70.8(2)
N6 Dy1 N7 71.5(2)
N5 Dy1 N7 109.9(2)
N6 Dy1 N4 111.5(2)
N5 Dy1 N4 71.5(2)
N7 Dy1 N4 70.8(2)
N6 Dy1 N2 80.0(2)
N5 Dy1 N2 82.1(2)
N7 Dy1 N2 142.3(2)
N4 Dy1 N2 144.7(2)
N6 Dy1 O1 143.4(2)
N5 Dy1 O1 143.1(2)
N7 Dy1 O1 80.7(2)
N4 Dy1 O1 79.8(2)
N2 Dy1 O1 111.4(2)
N6 Dy1 N3 143.0(2)
N5 Dy1 N3 82.5(2)
N7 Dy1 N3 143.8(2)
N4 Dy1 N3 82.2(2)
N2 Dy1 N3 71.2(2)
O1 Dy1 N3 71.0(2)
N6 Dy1 N1 81.4(2)
N5 Dy1 N1 144.0(2)
N7 Dy1 N1 81.0(2)
N4 Dy1 N1 142.2(2)
N2 Dy1 N1 70.6(2)
O1 Dy1 N1 71.0(2)
N3 Dy1 N1 109.2(2)
C27 N1 C30 104.7(7)
C27 N1 Dy1 125.3(5)
C30 N1 Dy1 124.5(5)
C40 N2 C43 107.1(6)
C40 N2 Dy1 121.4(5)
C43 N2 Dy1 126.4(5)
C35 O1 C32 105.8(6)
C35 O1 Dy1 124.8(5)
C32 O1 Dy1 124.6(5)
C24 N4 C21 108.5(7)
C24 N4 Dy1 124.6(6)
C21 N4 Dy1 121.6(5)
C17 N5 C48 107.3(6)
C17 N5 Dy1 126.7(5)
C48 N5 Dy1 123.3(5)
C16 N6 C9 105.6(7)
C16 N6 Dy1 125.7(5)
C9 N6 Dy1 123.3(5)
C1 N7 C8 108.2(7)
C1 N7 Dy1 125.7(6)
C8 N7 Dy1 122.0(5)
C9 N8 C8 125.2(8)
C17 N9 C16 124.8(7)
C21 N11 C48 121.1(7)
C24 N12 C1 124.3(8)
C38 N3 C37 105.4(6)
C38 N3 Dy1 122.7(5)
C37 N3 Dy1 124.8(5)
N7 C1 N12 127.0(8)
N7 C1 C2 110.7(8)
N12 C1 C2 122.2(8)
C7 C2 C3 119.8(9)
C7 C2 C1 106.2(7)
C3 C2 C1 134.0(9)
C4 C3 C2 118.3(10)
C3 C4 C5 122.1(9)
C6 C5 C4 120.5(9)
C7 C6 C5 116.0(10)
C6 C7 C2 123.3(9)
C6 C7 C8 129.6(9)
C2 C7 C8 107.1(8)
N8 C8 N7 127.8(7)
N8 C8 C7 124.1(8)
N7 C8 C7 107.8(7)
N8 C9 N6 126.1(7)
N8 C9 C10 123.3(7)
N6 C9 C10 110.1(7)
C11 C10 C15 121.8(8)
C11 C10 C9 131.9(8)
C15 C10 C9 106.2(7)
C10 C11 C12 118.0(9)
C11 C12 C13 120.6(8)
C14 C13 C12 121.9(9)
C13 C14 C15 116.7(9)
C10 C15 C14 120.9(8)
C10 C15 C16 107.2(7)
C14 C15 C16 131.8(8)
N9 C16 N6 125.4(7)
N9 C16 C15 123.5(7)
N6 C16 C15 110.7(7)
N9 C17 N5 127.2(7)
N9 C17 C18 123.0(7)
N5 C17 C18 109.8(7)
C19 C18 C20 120.6(8)
C19 C18 C17 132.3(8)
C20 C18 C17 107.1(7)
C18 C19 C45 118.0(8)
C47 C20 C18 121.6(8)
C47 C20 C48 132.4(8)
C18 C20 C48 106.0(7)
N11 C21 N4 128.8(8)
N11 C21 C22 120.9(8)
N4 C21 C22 109.8(8)
C23 C22 C49 122.7(8)
C23 C22 C21 105.2(8)
C49 C22 C21 132.0(9)
C22 C23 C25 119.6(9)
C22 C23 C24 108.3(7)
C25 C23 C24 132.0(9)
N12 C24 N4 127.9(8)
N12 C24 C23 123.9(8)
N4 C24 C23 108.0(7)
C26 C25 C23 118.2(9)
C25 C26 C50 121.8(9)
N1 C27 C44 125.5(7)
N1 C27 C28 110.7(7)
C44 C27 C28 123.5(8)
C29 C28 C27 106.9(8)
C28 C29 C30 107.3(8)
N1 C30 C29 110.2(7)
N1 C30 C31 124.6(8)
C29 C30 C31 125.0(8)
C32 C31 C30 126.1(8)
C32 C31 C67 117.5(7)
C30 C31 C67 115.7(7)
O1 C32 C31 125.6(7)
O1 C32 C33 110.7(7)
C31 C32 C33 123.2(8)
C34 C33 C32 107.1(8)
C33 C34 C35 105.6(9)
O1 C35 C36 126.7(7)
O1 C35 C34 110.7(8)
C36 C35 C34 122.2(8)
C35 C36 C37 126.5(8)
C35 C36 C51 117.6(7)
C37 C36 C51 115.9(8)
N3 C37 C36 124.3(8)
N3 C37 C73 109.3(7)
C36 C37 C73 126.2(9)
N3 C38 C39 125.1(7)
N3 C38 C74 110.1(7)
C39 C38 C74 124.5(7)
C40 C39 C38 124.8(8)
C40 C39 C56 116.6(7)
C38 C39 C56 118.4(7)
N2 C40 C39 127.6(8)
N2 C40 C41 108.2(7)
C39 C40 C41 123.0(8)
C42 C41 C40 106.4(8)
C41 C42 C43 109.5(8)
C44 C43 N2 126.2(7)
C44 C43 C42 125.1(8)
N2 C43 C42 108.7(7)
C43 C44 C27 125.5(8)
C43 C44 C61 116.2(7)
C27 C44 C61 117.4(7)
C19 C45 C46 120.9(8)
C47 C46 C45 120.8(9)
C46 C47 C20 117.8(9)
N11 C48 N5 129.2(7)
N11 C48 C20 120.7(7)
N5 C48 C20 109.8(7)
C22 C49 C50 116.9(10)
C26 C50 C49 120.7(10)
C53 C51 C52 116.5(9)
C53 C51 C36 124.5(9)
C52 C51 C36 119.1(8)
C55 C52 C51 121.4(9)
C51 C53 C54 123.6(10)
C53 C54 C76 119.9(10)
C76 C55 C52 120.8(10)
C58 C56 C57 117.5(8)
C58 C56 C39 123.8(8)
C57 C56 C39 118.5(8)
C60 C57 C56 119.9(9)
C56 C58 C59 122.6(9)
C75 C59 C58 121.0(9)
C57 C60 C75 122.5(9)
C62 C61 C66 120.0
C62 C61 C44 117.7(5)
C66 C61 C44 122.3(5)
C61 C62 C63 120.0
C62 C63 C64 120.0
C63 C64 C65 120.0
C63 C64 C13A 118.1(6)
C65 C64 C13A 121.7(6)
C66 C65 C64 120.0
C65 C66 C61 120.0
C72 C67 C68 118.5(8)
C72 C67 C31 119.7(8)
C68 C67 C31 121.7(8)
C69 C68 C67 120.0(9)
C68 C69 C70 122.8(8)
C69 C70 C71 116.5(9)
C69 C70 C9A 121.5(9)
C71 C70 C9A 122.0(9)
C70 C71 C72 120.0(10)
C67 C72 C71 122.1(10)
C74 C73 C37 107.9(8)
C73 C74 C38 107.2(7)
C59 C75 C60 116.4(8)
C59 C75 C1A 125.1(8)
C60 C75 C1A 118.4(9)
C55 C76 C54 117.8(9)
C55 C76 C5A 120.2(10)
C54 C76 C5A 122.0(9)
C3A C1A C75 112.6(9)
C3A C1A C4A 108.7(10)
C75 C1A C4A 111.9(9)
C3A C1A C2A 110.3(10)
C75 C1A C2A 109.1(9)
C4A C1A C2A 103.9(10)
C7A C5A C6A 109.9(10)
C7A C5A C8A 112.4(10)
C6A C5A C8A 106.0(10)
C7A C5A C76 110.6(9)
C6A C5A C76 105.9(9)
C8A C5A C76 111.8(11)
C10A C9A C11A 109.3(10)
C10A C9A C12A 108.8(11)
C11A C9A C12A 107.1(11)
C10A C9A C70 112.0(10)
C11A C9A C70 112.7(11)
C12A C9A C70 106.7(12)
C15A C13A C16A 114.5(11)
C15A C13A C14A 108.3(11)
C16A C13A C14A 105.9(11)
C15A C13A C64 111.4(9)
C16A C13A C64 112.8(11)
C14A C13A C64 103.1(11)

loop_
_geom_bond_atom_site_label_1
_geom_bond_atom_site_label_2
_geom_bond_distance
Dy1 N6 2.388(7)
Dy1 N5 2.411(7)
Dy1 N7 2.422(7)
Dy1 N4 2.428(7)
Dy1 N2 2.493(6)
Dy1 O1 2.495(6)
Dy1 N3 2.510(6)
Dy1 N1 2.528(7)
N1 C27 1.360(11)
N1 C30 1.387(11)
N2 C40 1.386(11)
N2 C43 1.389(10)
O1 C35 1.373(11)
O1 C32 1.383(11)
N4 C24 1.356(11)
N4 C21 1.367(11)
N5 C17 1.384(10)
N5 C48 1.387(11)
N6 C16 1.388(11)
N6 C9 1.412(11)
N7 C1 1.342(11)
N7 C8 1.401(11)
N8 C9 1.302(11)
N8 C8 1.329(11)
N9 C17 1.317(11)
N9 C16 1.331(11)
N11 C21 1.351(11)
N11 C48 1.353(11)
N12 C24 1.298(12)
N12 C1 1.365(12)
N3 C38 1.392(10)
N3 C37 1.396(11)
C1 C2 1.447(13)
C2 C7 1.391(14)
C2 C3 1.399(12)
C3 C4 1.343(15)
C4 C5 1.421(16)
C5 C6 1.401(14)
C6 C7 1.384(13)
C7 C8 1.458(12)
C9 C10 1.457(12)
C10 C11 1.369(12)
C10 C15 1.391(12)
C11 C12 1.389(14)
C12 C13 1.407(14)
C13 C14 1.374(13)
C14 C15 1.417(13)
C15 C16 1.447(12)
C17 C18 1.454(12)
C18 C19 1.372(12)
C18 C20 1.401(12)
C19 C45 1.393(13)
C20 C47 1.387(12)
C20 C48 1.464(11)
C21 C22 1.448(12)
C22 C23 1.372(13)
C22 C49 1.388(13)
C23 C25 1.421(12)
C23 C24 1.452(13)
C25 C26 1.373(15)
C26 C50 1.378(16)
C27 C44 1.425(12)
C27 C28 1.428(12)
C28 C29 1.339(13)
C29 C30 1.415(13)
C30 C31 1.420(12)
C31 C32 1.414(13)
C31 C67 1.507(11)
C32 C33 1.435(13)
C33 C34 1.383(15)
C34 C35 1.459(12)
C35 C36 1.381(13)
C36 C37 1.402(13)
C36 C51 1.504(13)
C37 C73 1.436(13)
C38 C39 1.418(11)
C38 C74 1.432(12)
C39 C40 1.390(13)
C39 C56 1.490(12)
C40 C41 1.476(12)
C41 C42 1.339(14)
C42 C43 1.425(12)
C43 C44 1.373(12)
C44 C61 1.518(9)
C45 C46 1.407(14)
C46 C47 1.373(14)
C49 C50 1.416(14)
C51 C53 1.361(14)
C51 C52 1.403(14)
C52 C55 1.388(15)
C53 C54 1.375(14)
C54 C76 1.400(16)
C55 C76 1.385(16)
C56 C58 1.368(13)
C56 C57 1.407(13)
C57 C60 1.396(13)
C58 C59 1.396(13)
C59 C75 1.392(14)
C60 C75 1.398(14)
C61 C62 1.3900
C61 C66 1.3900
C62 C63 1.3900
C63 C64 1.3900
C64 C65 1.3900
C64 C13A 1.578(13)
C65 C66 1.3900
C67 C72 1.343(14)
C67 C68 1.392(13)
C68 C69 1.358(13)
C69 C70 1.388(14)
C70 C71 1.395(14)
C70 C9A 1.527(15)
C71 C72 1.393(15)
C73 C74 1.354(12)
C75 C1A 1.518(13)
C76 C5A 1.566(14)
C1A C3A 1.505(9)
C1A C4A 1.526(9)
C1A C2A 1.534(9)
C5A C7A 1.510(9)
C5A C6A 1.522(9)
C5A C8A 1.525(9)
C9A C10A 1.508(9)
C9A C11A 1.514(9)
C9A C12A 1.523(9)
C13A C15A 1.491(9)
C13A C16A 1.504(9)
C13A C14A 1.543(9)

loop_
_platon_squeeze_void_nr
_platon_squeeze_void_average_x
_platon_squeeze_void_average_y
_platon_squeeze_void_average_z
_platon_squeeze_void_volume
_platon_squeeze_void_count_electrons
_platon_squeeze_void_content
1 -0.500 0.074 0.630 3211 1220 ' '
